data_4068025
loop_
_publ_author_name
'Song, Dong-Po'
'Shi, Xin-Cui'
'Wang, Yong-Xia'
'Yang, Ji-Xing'
'Li, Yue-Sheng'

_publ_section_title
;
 Ligand Steric and Electronic Effects on \b-Ketiminato Neutral Nickel(II)
 Olefin Polymerization Catalysts
;
_journal_issue 3
_journal_name_full Organometallics
_journal_page_first 966
_journal_paper_doi 10.1021/om2010194
_journal_volume 31
_journal_year 2012
_chemical_formula_sum 'C31 H34 N2 Ni O'
_chemical_formula_weight 509.31
_chemical_name_systematic
; 
 ? 
;
_space_group_IT_number 2
_symmetry_cell_setting triclinic
_symmetry_space_group_name_Hall '-P 1'
_symmetry_space_group_name_H-M 'P -1'
_atom_sites_solution_hydrogens geom
_atom_sites_solution_primary direct
_atom_sites_solution_secondary difmap
_audit_creation_method SHELXL-97
_cell_angle_alpha 60.7090(10)
_cell_angle_beta 85.7880(10)
_cell_angle_gamma 69.6070(10)
_cell_formula_units_Z 2
_cell_length_a 9.7228(6)
_cell_length_b 12.8586(7)
_cell_length_c 13.0135(8)
_cell_measurement_temperature 185(2)
_cell_volume 1320.62(14)
_computing_structure_refinement 'SHELXL-97 (Sheldrick, 1997)'
_computing_structure_solution 'SHELXS-97 (Sheldrick, 1990)'
_diffrn_ambient_temperature 185(2)
_diffrn_measured_fraction_theta_full 0.975
_diffrn_measured_fraction_theta_max 0.975
_diffrn_radiation_monochromator graphite
_diffrn_radiation_source 'fine-focus sealed tube'
_diffrn_radiation_type MoK\a
_diffrn_radiation_wavelength 0.71073
_diffrn_reflns_av_R_equivalents 0.0116
_diffrn_reflns_av_sigmaI/netI 0.0254
_diffrn_reflns_limit_h_max 8
_diffrn_reflns_limit_h_min -11
_diffrn_reflns_limit_k_max 15
_diffrn_reflns_limit_k_min -15
_diffrn_reflns_limit_l_max 16
_diffrn_reflns_limit_l_min -15
_diffrn_reflns_number 7219
_diffrn_reflns_theta_full 26.02
_diffrn_reflns_theta_max 26.02
_diffrn_reflns_theta_min 1.81
_exptl_absorpt_coefficient_mu 0.760
_exptl_absorpt_correction_T_max 0.9347
_exptl_absorpt_correction_T_min 0.7875
_exptl_absorpt_correction_type multi-scan
_exptl_absorpt_process_details SADABS
_exptl_crystal_density_diffrn 1.281
_exptl_crystal_density_method 'not measured'
_exptl_crystal_F_000 540
_exptl_crystal_size_max 0.33
_exptl_crystal_size_mid 0.24
_exptl_crystal_size_min 0.09
_refine_diff_density_max 0.372
_refine_diff_density_min -0.353
_refine_diff_density_rms 0.051
_refine_ls_extinction_method none
_refine_ls_goodness_of_fit_ref 1.032
_refine_ls_hydrogen_treatment constr
_refine_ls_matrix_type full
_refine_ls_number_parameters 316
_refine_ls_number_reflns 5059
_refine_ls_number_restraints 0
_refine_ls_restrained_S_all 1.032
_refine_ls_R_factor_all 0.0408
_refine_ls_R_factor_gt 0.0342
_refine_ls_shift/su_max 0.001
_refine_ls_shift/su_mean 0.000
_refine_ls_structure_factor_coef Fsqd
_refine_ls_weighting_details 'calc w=1/[\s^2^(Fo^2^)+(0.0553P)^2^+0.3551P] where P=(Fo^2^+2Fc^2^)/3'
_refine_ls_weighting_scheme calc
_refine_ls_wR_factor_gt 0.0884
_refine_ls_wR_factor_ref 0.0925
_reflns_number_gt 4407
_reflns_number_total 5059
_reflns_threshold_expression >2sigma(I)
_cod_data_source_file om2010194_si_001.cif
_cod_data_source_block 3c
_cod_original_sg_symbol_H-M P-1
_cod_database_code 4068025

loop_
_symmetry_equiv_pos_as_xyz
'x, y, z'
'-x, -y, -z'

loop_
_atom_site_label
_atom_site_type_symbol
_atom_site_fract_x
_atom_site_fract_y
_atom_site_fract_z
_atom_site_U_iso_or_equiv
_atom_site_adp_type
_atom_site_occupancy
_atom_site_symmetry_multiplicity
_atom_site_calc_flag
_atom_site_refinement_flags
Ni1 Ni 0.62430(3) 0.69370(2) 0.68959(2) 0.02659(9) Uani 1 1 d .
O1 O 0.73285(15) 0.53043(12) 0.70404(12) 0.0304(3) Uani 1 1 d .
N1 N 0.73293(17) 0.65926(14) 0.82342(13) 0.0258(3) Uani 1 1 d .
N2 N 0.54157(18) 0.73021(14) 0.54158(14) 0.0278(3) Uani 1 1 d .
C1 C 0.4871(3) 0.8557(2) 0.6655(2) 0.0424(5) Uani 1 1 d .
H1A H 0.5033 0.8661 0.7329 0.064 Uiso 1 1 calc R
H1B H 0.3858 0.8587 0.6591 0.064 Uiso 1 1 calc R
H1C H 0.5022 0.9247 0.5923 0.064 Uiso 1 1 calc R
C8 C 0.8520(2) 0.44455(17) 0.77054(16) 0.0280(4) Uani 1 1 d .
C10 C 0.8521(2) 0.55482(18) 0.87944(17) 0.0313(4) Uani 1 1 d .
H10A H 0.9020 0.5483 0.9436 0.038 Uiso 1 1 calc R
C11 C 0.7069(2) 0.74587(17) 0.86942(16) 0.0264(4) Uani 1 1 d .
C7 C 0.9240(2) 0.33265(18) 0.75175(17) 0.0297(4) Uani 1 1 d .
C12 C 0.7785(2) 0.83460(18) 0.82602(17) 0.0292(4) Uani 1 1 d .
C2 C 0.9237(2) 0.34588(18) 0.63522(18) 0.0297(4) Uani 1 1 d .
C24 C 0.4184(3) 0.6803(2) 0.4295(2) 0.0430(5) Uani 1 1 d .
H24A H 0.3599 0.6352 0.4279 0.052 Uiso 1 1 calc R
C13 C 0.7590(2) 0.91194(19) 0.87646(18) 0.0338(4) Uani 1 1 d .
H13A H 0.8081 0.9714 0.8492 0.041 Uiso 1 1 calc R
C27 C 0.5830(2) 0.80687(19) 0.44046(18) 0.0357(5) Uani 1 1 d .
H27A H 0.6401 0.8523 0.4435 0.043 Uiso 1 1 calc R
C28 C 0.8551(2) 0.46407(19) 0.52905(18) 0.0328(4) Uani 1 1 d .
H28A H 0.8055 0.5395 0.5336 0.039 Uiso 1 1 calc R
C9 C 0.9144(2) 0.45354(19) 0.85757(18) 0.0329(4) Uani 1 1 d .
H9A H 1.0036 0.3873 0.9041 0.039 Uiso 1 1 calc R
C20 C 0.8780(2) 0.84643(19) 0.72781(18) 0.0342(4) Uani 1 1 d .
H20A H 0.8663 0.7935 0.6952 0.041 Uiso 1 1 calc R
C6 C 0.9930(2) 0.21373(19) 0.84871(19) 0.0375(5) Uani 1 1 d .
H6A H 0.9910 0.2046 0.9257 0.045 Uiso 1 1 calc R
C25 C 0.4627(3) 0.7579(2) 0.32701(19) 0.0435(5) Uani 1 1 d .
H25A H 0.4362 0.7670 0.2535 0.052 Uiso 1 1 calc R
C23 C 0.4598(2) 0.6684(2) 0.53491(18) 0.0365(5) Uani 1 1 d .
H23A H 0.4290 0.6140 0.6057 0.044 Uiso 1 1 calc R
C16 C 0.6135(2) 0.73741(19) 0.95853(17) 0.0316(4) Uani 1 1 d .
C15 C 0.5972(2) 0.8176(2) 1.00504(19) 0.0387(5) Uani 1 1 d .
H15A H 0.5347 0.8132 1.0656 0.046 Uiso 1 1 calc R
C3 C 0.9993(2) 0.2358(2) 0.6242(2) 0.0359(5) Uani 1 1 d .
C14 C 0.6693(2) 0.9032(2) 0.96554(18) 0.0375(5) Uani 1 1 d .
H14A H 0.6574 0.9561 0.9995 0.045 Uiso 1 1 calc R
C5 C 1.0662(3) 0.1058(2) 0.8364(2) 0.0449(5) Uani 1 1 d .
H5A H 1.1125 0.0249 0.9047 0.054 Uiso 1 1 calc R
C29 C 0.8596(3) 0.4705(2) 0.42080(19) 0.0396(5) Uani 1 1 d .
H29A H 0.8122 0.5500 0.3514 0.048 Uiso 1 1 calc R
C17 C 0.5346(3) 0.6425(2) 1.00584(19) 0.0402(5) Uani 1 1 d .
H17A H 0.5477 0.6044 0.9531 0.048 Uiso 1 1 calc R
C31 C 1.0028(3) 0.2469(2) 0.5103(2) 0.0459(6) Uani 1 1 d .
H31A H 1.0543 0.1735 0.5029 0.055 Uiso 1 1 calc R
C4 C 1.0711(3) 0.1165(2) 0.7269(2) 0.0437(5) Uani 1 1 d .
H4A H 1.1232 0.0434 0.7192 0.052 Uiso 1 1 calc R
C22 C 0.8341(3) 0.9845(2) 0.6260(2) 0.0432(5) Uani 1 1 d .
H22A H 0.7301 1.0164 0.5953 0.065 Uiso 1 1 calc R
H22B H 0.8961 0.9876 0.5624 0.065 Uiso 1 1 calc R
H22C H 0.8482 1.0379 0.6551 0.065 Uiso 1 1 calc R
C30 C 0.9339(3) 0.3606(2) 0.4113(2) 0.0462(6) Uani 1 1 d .
H30A H 0.9359 0.3659 0.3359 0.055 Uiso 1 1 calc R
C26 C 0.5462(3) 0.8226(2) 0.33216(19) 0.0449(5) Uani 1 1 d .
H26A H 0.5781 0.8772 0.2622 0.054 Uiso 1 1 calc R
C21 C 1.0400(3) 0.7937(2) 0.7777(2) 0.0480(6) Uani 1 1 d .
H21A H 1.0658 0.7053 0.8425 0.072 Uiso 1 1 calc R
H21B H 1.0551 0.8460 0.8077 0.072 Uiso 1 1 calc R
H21C H 1.1029 0.7960 0.7148 0.072 Uiso 1 1 calc R
C19 C 0.3693(3) 0.7059(3) 1.0038(3) 0.0642(8) Uani 1 1 d .
H19A H 0.3265 0.7745 0.9229 0.096 Uiso 1 1 calc R
H19B H 0.3530 0.7415 1.0571 0.096 Uiso 1 1 calc R
H19C H 0.3221 0.6423 1.0302 0.096 Uiso 1 1 calc R
C18 C 0.6042(3) 0.5339(2) 1.1311(2) 0.0598(7) Uani 1 1 d .
H18A H 0.7102 0.4940 1.1306 0.090 Uiso 1 1 calc R
H18B H 0.5575 0.4700 1.1574 0.090 Uiso 1 1 calc R
H18C H 0.5893 0.5681 1.1854 0.090 Uiso 1 1 calc R

loop_
_atom_site_aniso_label
_atom_site_aniso_U_11
_atom_site_aniso_U_22
_atom_site_aniso_U_33
_atom_site_aniso_U_23
_atom_site_aniso_U_13
_atom_site_aniso_U_12
Ni1 0.02902(15) 0.02531(14) 0.02304(14) -0.01185(10) -0.00377(9) -0.00603(10)
O1 0.0318(7) 0.0284(7) 0.0295(7) -0.0162(6) -0.0027(6) -0.0051(6)
N1 0.0291(8) 0.0240(8) 0.0230(8) -0.0118(6) -0.0010(6) -0.0072(6)
N2 0.0294(8) 0.0246(8) 0.0253(8) -0.0107(6) -0.0035(6) -0.0065(7)
C1 0.0446(13) 0.0338(11) 0.0386(12) -0.0199(10) -0.0139(10) 0.0038(10)
C8 0.0291(10) 0.0262(9) 0.0262(9) -0.0108(8) 0.0020(7) -0.0103(8)
C10 0.0309(10) 0.0327(10) 0.0282(10) -0.0151(8) -0.0058(8) -0.0074(8)
C11 0.0274(10) 0.0259(9) 0.0228(9) -0.0126(8) -0.0041(7) -0.0039(8)
C7 0.0284(10) 0.0309(10) 0.0335(10) -0.0180(8) 0.0029(8) -0.0114(8)
C12 0.0289(10) 0.0276(9) 0.0284(10) -0.0144(8) -0.0026(8) -0.0053(8)
C2 0.0270(10) 0.0336(10) 0.0371(11) -0.0209(9) 0.0057(8) -0.0155(8)
C24 0.0465(13) 0.0480(13) 0.0410(12) -0.0224(10) -0.0051(10) -0.0216(11)
C13 0.0346(11) 0.0326(10) 0.0366(11) -0.0196(9) -0.0005(8) -0.0102(9)
C27 0.0392(12) 0.0339(10) 0.0313(10) -0.0117(9) -0.0001(9) -0.0162(9)
C28 0.0351(11) 0.0354(10) 0.0354(11) -0.0204(9) 0.0071(8) -0.0170(9)
C9 0.0327(11) 0.0305(10) 0.0308(10) -0.0152(8) -0.0052(8) -0.0046(8)
C20 0.0358(11) 0.0368(11) 0.0369(11) -0.0224(9) 0.0085(9) -0.0150(9)
C6 0.0408(12) 0.0315(10) 0.0377(11) -0.0171(9) -0.0024(9) -0.0091(9)
C25 0.0487(14) 0.0521(13) 0.0302(11) -0.0233(10) -0.0031(9) -0.0129(11)
C23 0.0407(12) 0.0389(11) 0.0295(10) -0.0121(9) 0.0007(9) -0.0204(10)
C16 0.0345(11) 0.0338(10) 0.0258(9) -0.0151(8) 0.0009(8) -0.0104(9)
C15 0.0422(12) 0.0441(12) 0.0324(11) -0.0242(10) 0.0080(9) -0.0112(10)
C3 0.0347(11) 0.0394(11) 0.0483(12) -0.0287(10) 0.0101(9) -0.0197(9)
C14 0.0444(12) 0.0374(11) 0.0364(11) -0.0255(10) 0.0017(9) -0.0093(10)
C5 0.0465(13) 0.0289(11) 0.0518(14) -0.0169(10) -0.0052(11) -0.0079(10)
C29 0.0433(13) 0.0481(12) 0.0347(11) -0.0216(10) 0.0093(9) -0.0234(11)
C17 0.0497(13) 0.0461(12) 0.0327(11) -0.0215(10) 0.0122(9) -0.0245(11)
C31 0.0525(14) 0.0507(13) 0.0584(15) -0.0414(13) 0.0191(11) -0.0253(12)
C4 0.0426(13) 0.0341(11) 0.0631(15) -0.0321(11) 0.0047(11) -0.0109(10)
C22 0.0454(13) 0.0428(12) 0.0380(12) -0.0173(10) 0.0097(10) -0.0170(11)
C30 0.0560(15) 0.0595(15) 0.0444(13) -0.0369(12) 0.0175(11) -0.0296(13)
C26 0.0495(14) 0.0501(13) 0.0286(11) -0.0134(10) 0.0045(9) -0.0201(11)
C21 0.0346(12) 0.0484(13) 0.0567(15) -0.0256(12) 0.0070(11) -0.0112(10)
C19 0.0479(16) 0.0772(19) 0.0700(19) -0.0325(16) 0.0143(13) -0.0327(15)
C18 0.078(2) 0.0466(14) 0.0466(15) -0.0125(12) 0.0053(13) -0.0293(14)

loop_
_atom_type_symbol
_atom_type_description
_atom_type_scat_dispersion_real
_atom_type_scat_dispersion_imag
_atom_type_scat_source
C C 0.0033 0.0016 'International Tables Vol C Tables 4.2.6.8 and 6.1.1.4'
H H 0.0000 0.0000 'International Tables Vol C Tables 4.2.6.8 and 6.1.1.4'
N N 0.0061 0.0033 'International Tables Vol C Tables 4.2.6.8 and 6.1.1.4'
O O 0.0106 0.0060 'International Tables Vol C Tables 4.2.6.8 and 6.1.1.4'
Ni Ni 0.3393 1.1124 'International Tables Vol C Tables 4.2.6.8 and 6.1.1.4'

loop_
_geom_angle_atom_site_label_1
_geom_angle_atom_site_label_2
_geom_angle_atom_site_label_3
_geom_angle
N1 Ni1 O1 93.89(6)
N1 Ni1 N2 170.92(7)
O1 Ni1 N2 83.31(6)
N1 Ni1 C1 94.07(8)
O1 Ni1 C1 170.36(8)
N2 Ni1 C1 89.62(8)
C8 O1 Ni1 129.18(12)
C10 N1 C11 112.76(15)
C10 N1 Ni1 121.91(13)
C11 N1 Ni1 125.08(11)
C23 N2 C27 117.59(17)
C23 N2 Ni1 122.46(13)
C27 N2 Ni1 119.26(13)
Ni1 C1 H1A 109.5
Ni1 C1 H1B 109.5
H1A C1 H1B 109.5
Ni1 C1 H1C 109.5
H1A C1 H1C 109.5
H1B C1 H1C 109.5
O1 C8 C9 121.89(18)
O1 C8 C7 117.59(16)
C9 C8 C7 120.52(17)
N1 C10 C9 129.16(17)
N1 C10 H10A 115.4
C9 C10 H10A 115.4
C12 C11 C16 121.30(17)
C12 C11 N1 119.26(17)
C16 C11 N1 119.42(17)
C6 C7 C2 119.20(18)
C6 C7 C8 118.98(18)
C2 C7 C8 121.82(17)
C13 C12 C11 118.39(18)
C13 C12 C20 119.75(18)
C11 C12 C20 121.85(17)
C3 C2 C28 117.65(18)
C3 C2 C7 118.45(18)
C28 C2 C7 123.87(18)
C25 C24 C23 119.1(2)
C25 C24 H24A 120.4
C23 C24 H24A 120.4
C14 C13 C12 120.9(2)
C14 C13 H13A 119.6
C12 C13 H13A 119.6
N2 C27 C26 122.71(19)
N2 C27 H27A 118.6
C26 C27 H27A 118.6
C29 C28 C2 121.07(19)
C29 C28 H28A 119.5
C2 C28 H28A 119.5
C10 C9 C8 123.08(18)
C10 C9 H9A 118.5
C8 C9 H9A 118.5
C12 C20 C21 110.51(17)
C12 C20 C22 111.75(17)
C21 C20 C22 110.77(18)
C12 C20 H20A 107.9
C21 C20 H20A 107.9
C22 C20 H20A 107.9
C7 C6 C5 121.6(2)
C7 C6 H6A 119.2
C5 C6 H6A 119.2
C24 C25 C26 119.0(2)
C24 C25 H25A 120.5
C26 C25 H25A 120.5
N2 C23 C24 122.68(19)
N2 C23 H23A 118.7
C24 C23 H23A 118.7
C15 C16 C11 117.83(19)
C15 C16 C17 120.23(19)
C11 C16 C17 121.92(18)
C14 C15 C16 121.7(2)
C14 C15 H15A 119.2
C16 C15 H15A 119.2
C4 C3 C31 120.8(2)
C4 C3 C2 119.8(2)
C31 C3 C2 119.5(2)
C15 C14 C13 119.88(19)
C15 C14 H14A 120.1
C13 C14 H14A 120.1
C4 C5 C6 120.3(2)
C4 C5 H5A 119.9
C6 C5 H5A 119.9
C28 C29 C30 120.6(2)
C28 C29 H29A 119.7
C30 C29 H29A 119.7
C16 C17 C19 112.3(2)
C16 C17 C18 110.66(19)
C19 C17 C18 110.6(2)
C16 C17 H17A 107.7
C19 C17 H17A 107.7
C18 C17 H17A 107.7
C30 C31 C3 121.2(2)
C30 C31 H31A 119.4
C3 C31 H31A 119.4
C5 C4 C3 120.6(2)
C5 C4 H4A 119.7
C3 C4 H4A 119.7
C20 C22 H22A 109.5
C20 C22 H22B 109.5
H22A C22 H22B 109.5
C20 C22 H22C 109.5
H22A C22 H22C 109.5
H22B C22 H22C 109.5
C31 C30 C29 119.9(2)
C31 C30 H30A 120.0
C29 C30 H30A 120.0
C25 C26 C27 118.9(2)
C25 C26 H26A 120.5
C27 C26 H26A 120.5
C20 C21 H21A 109.5
C20 C21 H21B 109.5
H21A C21 H21B 109.5
C20 C21 H21C 109.5
H21A C21 H21C 109.5
H21B C21 H21C 109.5
C17 C19 H19A 109.5
C17 C19 H19B 109.5
H19A C19 H19B 109.5
C17 C19 H19C 109.5
H19A C19 H19C 109.5
H19B C19 H19C 109.5
C17 C18 H18A 109.5
C17 C18 H18B 109.5
H18A C18 H18B 109.5
C17 C18 H18C 109.5
H18A C18 H18C 109.5
H18B C18 H18C 109.5

loop_
_geom_bond_atom_site_label_1
_geom_bond_atom_site_label_2
_geom_bond_distance
Ni1 N1 1.8800(15)
Ni1 O1 1.9120(13)
Ni1 N2 1.9123(15)
Ni1 C1 1.924(2)
O1 C8 1.277(2)
N1 C10 1.326(2)
N1 C11 1.448(2)
N2 C23 1.338(3)
N2 C27 1.340(3)
C1 H1A 0.9800
C1 H1B 0.9800
C1 H1C 0.9800
C8 C9 1.393(3)
C8 C7 1.496(3)
C10 C9 1.390(3)
C10 H10A 0.9500
C11 C12 1.404(3)
C11 C16 1.404(3)
C7 C6 1.379(3)
C7 C2 1.441(3)
C12 C13 1.395(3)
C12 C20 1.524(3)
C2 C3 1.423(3)
C2 C28 1.428(3)
C24 C25 1.368(3)
C24 C23 1.379(3)
C24 H24A 0.9500
C13 C14 1.382(3)
C13 H13A 0.9500
C27 C26 1.379(3)
C27 H27A 0.9500
C28 C29 1.368(3)
C28 H28A 0.9500
C9 H9A 0.9500
C20 C21 1.529(3)
C20 C22 1.531(3)
C20 H20A 1.0000
C6 C5 1.404(3)
C6 H6A 0.9500
C25 C26 1.374(3)
C25 H25A 0.9500
C23 H23A 0.9500
C16 C15 1.392(3)
C16 C17 1.518(3)
C15 C14 1.378(3)
C15 H15A 0.9500
C3 C4 1.418(3)
C3 C31 1.417(3)
C14 H14A 0.9500
C5 C4 1.362(3)
C5 H5A 0.9500
C29 C30 1.407(3)
C29 H29A 0.9500
C17 C19 1.523(4)
C17 C18 1.530(3)
C17 H17A 1.0000
C31 C30 1.359(4)
C31 H31A 0.9500
C4 H4A 0.9500
C22 H22A 0.9800
C22 H22B 0.9800
C22 H22C 0.9800
C30 H30A 0.9500
C26 H26A 0.9500
C21 H21A 0.9800
C21 H21B 0.9800
C21 H21C 0.9800
C19 H19A 0.9800
C19 H19B 0.9800
C19 H19C 0.9800
C18 H18A 0.9800
C18 H18B 0.9800
C18 H18C 0.9800
